data_7705618
loop_
_publ_author_name
'Lee, Jeyeong'
'Lim, Sangwoo'
'Kim, Dongwon'
'Jung, Ok-Sang'
'Lee, Young-A'

_publ_section_title
;
 Flexibility and anion exchange of [(X)@Pd<sub>2</sub>L<sub>4</sub>] cages
 for recognition of size and charge of polyatomic anions.
;
_journal_issue 42
_journal_name_full 'Dalton transactions (Cambridge, England : 2003)'
_journal_page_first 15002
_journal_page_last 15008
_journal_paper_doi 10.1039/d0dt03005h
_journal_volume 49
_journal_year 2020
_chemical_formula_sum 'C64 H94 Cl4 N8 O16 Pd2 Si8'
_chemical_formula_weight 1810.79
_space_group_crystal_system orthorhombic
_space_group_IT_number 43
_space_group_name_Hall 'F 2 -2d'
_space_group_name_H-M_alt 'F d d 2'
_atom_sites_solution_hydrogens geom
_audit_creation_method SHELXL-2018/3
_audit_update_record
;
2020-08-27 deposited with the CCDC.	2020-10-06 downloaded from the CCDC.
;
_cell_angle_alpha 90
_cell_angle_beta 90
_cell_angle_gamma 90
_cell_formula_units_Z 8
_cell_length_a 16.8262(16)
_cell_length_b 20.1636(16)
_cell_length_c 55.633(6)
_cell_measurement_reflns_used 9878
_cell_measurement_temperature 173(2)
_cell_measurement_theta_max 23.06
_cell_measurement_theta_min 2.41
_cell_volume 18875(3)
_computing_cell_refinement 'Bruker APEX software'
_computing_data_collection 'Bruker APEX software'
_computing_data_reduction 'Bruker APEX software'
_computing_molecular_graphics ORTEP
_computing_publication_material CIFTAB
_computing_structure_refinement SHELXL
_computing_structure_solution 'SHELXT 2018/2 (Sheldrick, 2018)'
_diffrn_ambient_temperature 173(2)
_diffrn_measured_fraction_theta_full 1.000
_diffrn_measured_fraction_theta_max 0.999
_diffrn_measurement_device_type 'CCD detector'
_diffrn_measurement_method 'phi and omega scans'
_diffrn_radiation_type MoK\a
_diffrn_radiation_wavelength 0.71073
_diffrn_reflns_av_R_equivalents 0.0455
_diffrn_reflns_av_unetI/netI 0.0273
_diffrn_reflns_Laue_measured_fraction_full 1.000
_diffrn_reflns_Laue_measured_fraction_max 0.999
_diffrn_reflns_limit_h_max 21
_diffrn_reflns_limit_h_min -21
_diffrn_reflns_limit_k_max 26
_diffrn_reflns_limit_k_min -26
_diffrn_reflns_limit_l_max 72
_diffrn_reflns_limit_l_min -72
_diffrn_reflns_number 80848
_diffrn_reflns_point_group_measured_fraction_full 1.000
_diffrn_reflns_point_group_measured_fraction_max 0.998
_diffrn_reflns_theta_full 25.242
_diffrn_reflns_theta_max 27.677
_diffrn_reflns_theta_min 1.921
_diffrn_source 'fine-focus sealed tube'
_exptl_absorpt_coefficient_mu 0.652
_exptl_absorpt_correction_T_max 0.7456
_exptl_absorpt_correction_T_min 0.6978
_exptl_absorpt_correction_type multi-scan
_exptl_absorpt_process_details SADABS
_exptl_crystal_density_diffrn 1.274
_exptl_crystal_description block
_exptl_crystal_F_000 7472
_exptl_crystal_size_max 0.280
_exptl_crystal_size_mid 0.260
_exptl_crystal_size_min 0.250
_refine_diff_density_max 0.909
_refine_diff_density_min -0.694
_refine_diff_density_rms 0.103
_refine_ls_abs_structure_details
;
 Flack x determined using 3637 quotients [(I+)-(I-)]/[(I+)+(I-)]
 (Parsons, Flack and Wagner, Acta Cryst. B69 (2013) 249-259).
;
_refine_ls_abs_structure_Flack 0.523(15)
_refine_ls_extinction_method none
_refine_ls_goodness_of_fit_ref 1.037
_refine_ls_hydrogen_treatment constr
_refine_ls_matrix_type full
_refine_ls_number_parameters 530
_refine_ls_number_reflns 11015
_refine_ls_number_restraints 559
_refine_ls_restrained_S_all 1.083
_refine_ls_R_factor_all 0.0774
_refine_ls_R_factor_gt 0.0602
_refine_ls_shift/su_max 0.045
_refine_ls_shift/su_mean 0.001
_refine_ls_structure_factor_coef Fsqd
_refine_ls_weighting_details 'w=1/[\s^2^(Fo^2^)+(0.1267P)^2^+52.0965P] where P=(Fo^2^+2Fc^2^)/3'
_refine_ls_weighting_scheme calc
_refine_ls_wR_factor_gt 0.1780
_refine_ls_wR_factor_ref 0.1996
_reflns_Friedel_coverage 0.978
_reflns_Friedel_fraction_full 1.000
_reflns_Friedel_fraction_max 0.997
_reflns_number_gt 8450
_reflns_number_total 11015
_reflns_threshold_expression 'I > 2\s(I)'
_cod_data_source_file d0dt03005h2.cif
_cod_data_source_block ClO4_sq
_cod_depositor_comments
;
The following automatic conversions were performed:

data item '_exptl_absorpt_correction_type' value 'MULTI-SCAN' was
changed to 'multi-scan' in accordance with the
/home/data/users/saulius/crontab/automatic-downloads/rss-feeds/RSC/lib/dictionaries/cif_core.dic
dictionary named 'cif_core.dic' version 2.4.2 last updated on
2011-04-26.

Automatic conversion script
Id: cif_fix_values 7556 2019-12-06 15:28:31Z antanas 

 Adding full bibliography for 7705614--7705618.cif.
;
_cod_database_code 7705618
_shelx_shelxl_version_number 2018/3
_shelx_space_group_comment
;
The symmetry employed for this shelxl refinement is uniquely defined
by the following loop, which should always be used as a source of
symmetry information in preference to the above space-group names.
They are only intended as comments.
;
_shelx_estimated_absorpt_t_min 0.839
_shelx_estimated_absorpt_t_max 0.854

loop_
_space_group_symop_operation_xyz
'x, y, z'
'-x, -y, z'
'x+1/4, -y+1/4, z+1/4'
'-x+1/4, y+1/4, z+1/4'
'x, y+1/2, z+1/2'
'-x, -y+1/2, z+1/2'
'x+1/4, -y+3/4, z+3/4'
'-x+1/4, y+3/4, z+3/4'
'x+1/2, y, z+1/2'
'-x+1/2, -y, z+1/2'
'x+3/4, -y+1/4, z+3/4'
'-x+3/4, y+1/4, z+3/4'
'x+1/2, y+1/2, z'
'-x+1/2, -y+1/2, z'
'x+3/4, -y+3/4, z+1/4'
'-x+3/4, y+3/4, z+1/4'

loop_
_atom_site_label
_atom_site_type_symbol
_atom_site_fract_x
_atom_site_fract_y
_atom_site_fract_z
_atom_site_U_iso_or_equiv
_atom_site_adp_type
_atom_site_occupancy
_atom_site_site_symmetry_order
_atom_site_calc_flag
_atom_site_refinement_flags_posn
_atom_site_refinement_flags_adp
_atom_site_refinement_flags_occupancy
_atom_site_disorder_assembly
_atom_site_disorder_group
Pd1 Pd 0.250000 0.750000 0.41324(2) 0.0455(3) Uani 1 2 d S TU P . .
C1 C 0.1960(10) 0.6165(7) 0.5821(3) 0.090(5) Uani 1 1 d . U . . .
H1 H 0.169782 0.641724 0.594191 0.108 Uiso 1 1 calc R U . . .
N1 N 0.2626(6) 0.6509(5) 0.4140(3) 0.055(2) Uani 1 1 d . U . . .
Pd2 Pd 0.250000 0.750000 0.56681(2) 0.0447(3) Uani 1 2 d S TU P . .
C2 C 0.1849(12) 0.5502(9) 0.5825(4) 0.114(6) Uani 1 1 d . U . . .
H2 H 0.149864 0.529343 0.593566 0.137 Uiso 1 1 calc R U . . .
N2 N 0.2390(6) 0.6489(5) 0.5668(2) 0.052(2) Uani 1 1 d . U . . .
C3 C 0.2261(12) 0.5162(7) 0.5665(4) 0.096(5) Uani 1 1 d . U . . .
H3 H 0.224927 0.469104 0.567210 0.116 Uiso 1 1 calc R U . . .
N3 N 0.3714(6) 0.7410(4) 0.5663(2) 0.049(2) Uani 1 1 d . U . . .
Si04 Si 0.5460(2) 0.68480(18) 0.45787(8) 0.0653(10) Uani 1 1 d . U . . .
C4 C 0.2709(8) 0.5465(6) 0.5487(3) 0.065(3) Uani 1 1 d . U . . .
N4 N 0.3692(5) 0.7596(4) 0.4146(2) 0.048(2) Uani 1 1 d . U . . .
Si05 Si 0.54712(18) 0.81473(16) 0.52177(8) 0.0584(9) Uani 1 1 d . U . . .
C5 C 0.2740(7) 0.6144(6) 0.5494(2) 0.052(3) Uani 1 1 d . U . . .
H5 H 0.301664 0.637443 0.537042 0.063 Uiso 1 1 calc R U . . .
Si06 Si 0.3311(3) 0.5039(2) 0.52311(10) 0.0848(16) Uani 1 1 d D U . . .
C6 C 0.3647(11) 0.4209(7) 0.5344(4) 0.106(5) Uani 1 1 d . U . . .
H6A H 0.394308 0.397976 0.521649 0.160 Uiso 1 1 calc R U . . .
H6B H 0.318322 0.394328 0.538898 0.160 Uiso 1 1 calc R U . . .
H6C H 0.399164 0.426912 0.548394 0.160 Uiso 1 1 calc R U . . .
Si07 Si 0.1773(3) 0.50099(17) 0.45582(10) 0.0708(12) Uani 1 1 d D U . . .
C7 C 0.4167(9) 0.5578(7) 0.5174(3) 0.098(5) Uani 1 1 d . U . . .
H7A H 0.455202 0.534386 0.507272 0.146 Uiso 1 1 calc R U . . .
H7B H 0.441779 0.569728 0.532706 0.146 Uiso 1 1 calc R U . . .
H7C H 0.398916 0.598145 0.509183 0.146 Uiso 1 1 calc R U . . .
C10 C 0.1505(10) 0.4176(7) 0.4473(4) 0.114(6) Uani 1 1 d . U . . .
H10A H 0.163356 0.401602 0.431718 0.136 Uiso 1 1 calc R U . . .
H10B H 0.123519 0.389765 0.458386 0.136 Uiso 1 1 calc R U . . .
C11 C 0.0956(9) 0.5505(8) 0.4663(3) 0.089(4) Uani 1 1 d . U . . .
H11A H 0.064312 0.565817 0.452496 0.134 Uiso 1 1 calc R U . . .
H11B H 0.116031 0.588881 0.475143 0.134 Uiso 1 1 calc R U . . .
H11C H 0.061878 0.523813 0.476892 0.134 Uiso 1 1 calc R U . . .
C13 C 0.2275(6) 0.5452(6) 0.4326(3) 0.057(3) Uani 1 1 d . U . . .
C12 C 0.2258(6) 0.6153(5) 0.4304(2) 0.047(2) Uani 1 1 d . U . . .
H12 H 0.195229 0.638838 0.441983 0.056 Uiso 1 1 calc R U . . .
C14 C 0.2768(13) 0.5140(8) 0.4159(4) 0.101(5) Uani 1 1 d . U . . .
H14 H 0.288057 0.467972 0.417355 0.121 Uiso 1 1 calc R U . . .
C15 C 0.3094(11) 0.5505(8) 0.3972(4) 0.112(6) Uani 1 1 d . U . . .
H15 H 0.335746 0.527240 0.384662 0.134 Uiso 1 1 calc R U . . .
C16 C 0.3056(8) 0.6208(7) 0.3957(3) 0.080(4) Uani 1 1 d . U . . .
H16 H 0.330587 0.645295 0.383251 0.096 Uiso 1 1 calc R U . . .
C19 C 0.5293(9) 0.7299(7) 0.5647(3) 0.071(3) Uani 1 1 d . U . . .
H19 H 0.585539 0.732597 0.566092 0.085 Uiso 1 1 calc R U . . .
C18 C 0.4926(8) 0.6945(9) 0.5787(3) 0.079(4) Uani 1 1 d . U . . .
H18 H 0.519109 0.660508 0.587383 0.094 Uiso 1 1 calc R U . . .
C17 C 0.4124(8) 0.7045(7) 0.5816(2) 0.067(3) Uani 1 1 d . U . . .
H17 H 0.385919 0.684703 0.594877 0.081 Uiso 1 1 calc R U . . .
C20 C 0.4911(6) 0.7665(6) 0.5469(2) 0.045(2) Uani 1 1 d . U . . .
C21 C 0.4148(6) 0.7704(5) 0.54801(19) 0.044(2) Uani 1 1 d . U . . .
H21 H 0.387384 0.794278 0.535848 0.052 Uiso 1 1 calc R U . . .
C22 C 0.6545(8) 0.7920(11) 0.5254(4) 0.112(6) Uani 1 1 d . U . . .
H22A H 0.677796 0.818494 0.538428 0.167 Uiso 1 1 calc R U . . .
H22B H 0.682934 0.800936 0.510418 0.167 Uiso 1 1 calc R U . . .
H22C H 0.658800 0.744818 0.529405 0.167 Uiso 1 1 calc R U . . .
C23 C 0.5203(12) 0.9072(7) 0.5262(4) 0.099(5) Uani 1 1 d . U . . .
H23A H 0.547876 0.934014 0.514084 0.149 Uiso 1 1 calc R U . . .
H23B H 0.536590 0.921500 0.542284 0.149 Uiso 1 1 calc R U . . .
H23C H 0.462742 0.913056 0.524416 0.149 Uiso 1 1 calc R U . . .
C24 C 0.5105(7) 0.7856(8) 0.4922(3) 0.067(3) Uani 1 1 d . U . . .
H24A H 0.456094 0.803146 0.489888 0.081 Uiso 1 1 calc R U . . .
H24B H 0.544482 0.805450 0.479579 0.081 Uiso 1 1 calc R U . . .
C25 C 0.5082(7) 0.7114(7) 0.4882(3) 0.072(3) Uani 1 1 d . U . . .
H25A H 0.452798 0.695788 0.490124 0.087 Uiso 1 1 calc R U . . .
H25B H 0.540647 0.689570 0.500828 0.087 Uiso 1 1 calc R U . . .
C26 C 0.6544(8) 0.7000(7) 0.4581(4) 0.096(5) Uani 1 1 d . U . . .
H26A H 0.675160 0.696614 0.441681 0.144 Uiso 1 1 calc R U . . .
H26B H 0.680538 0.666979 0.468316 0.144 Uiso 1 1 calc R U . . .
H26C H 0.664993 0.744532 0.464405 0.144 Uiso 1 1 calc R U . . .
C27 C 0.5304(10) 0.5981(7) 0.4532(3) 0.091(4) Uani 1 1 d . U . . .
H27A H 0.536520 0.587812 0.436082 0.137 Uiso 1 1 calc R U . . .
H27B H 0.476593 0.586177 0.458411 0.137 Uiso 1 1 calc R U . . .
H27C H 0.569353 0.572818 0.462526 0.137 Uiso 1 1 calc R U . . .
C28 C 0.4077(7) 0.7297(5) 0.4309(2) 0.049(2) Uani 1 1 d . U . . .
H28 H 0.377841 0.703646 0.441934 0.058 Uiso 1 1 calc R U . . .
C29 C 0.4959(7) 0.7317(7) 0.4346(3) 0.056(3) Uani 1 1 d . U . . .
C30 C 0.5349(7) 0.7751(7) 0.4186(3) 0.062(3) Uani 1 1 d . U . . .
H30 H 0.589326 0.785840 0.420822 0.074 Uiso 1 1 calc R U . . .
C31 C 0.4887(8) 0.8040(9) 0.3980(3) 0.080(4) Uani 1 1 d . U . . .
H31 H 0.515389 0.825468 0.385178 0.096 Uiso 1 1 calc R U . . .
C32 C 0.4065(8) 0.7988(6) 0.3981(2) 0.068(3) Uani 1 1 d . U . . .
H32 H 0.376120 0.822731 0.386580 0.081 Uiso 1 1 calc R U . . .
Cl3 Cl 0.250000 0.750000 0.63694(15) 0.155(5) Uani 1 2 d DS TU P . .
O6 O 0.2900(11) 0.6978(8) 0.6241(4) 0.192(7) Uani 1 1 d D U . . .
O7 O 0.250000 0.750000 0.6632(3) 0.214(14) Uani 1 2 d DS TU P . .
O3 O 0.3212(16) 0.7926(14) 0.6276(5) 0.196(12) Uani 0.5 1 d D U P . .
Cl2 Cl 0.250000 0.750000 0.34291(15) 0.173(5) Uani 1 2 d DS TU P . .
O1 O 0.2601(18) 0.8085(10) 0.3587(5) 0.180(10) Uani 0.5 1 d D U P . .
O8 O 0.3290(10) 0.7108(11) 0.3455(3) 0.161(8) Uani 0.5 1 d D U P . .
O4 O 0.2620(14) 0.7836(9) 0.3197(2) 0.202(8) Uani 1 1 d D U . . .
Cl1 Cl 0.250000 0.750000 0.49012(16) 0.0629(6) Uani 1 2 d DS TU P . .
O5 O 0.250000 0.750000 0.4666(2) 0.164(9) Uani 1 2 d DS TU P . .
O2 O 0.3050(11) 0.6971(8) 0.5003(4) 0.124(7) Uani 0.5 1 d D U P . .
O9 O 0.2968(15) 0.8149(8) 0.4995(3) 0.226(8) Uani 1 1 d D U . . .
C8 C 0.2590(9) 0.4695(7) 0.4996(2) 0.065(4) Uani 0.653(16) 1 d D U P A 1
H8A H 0.270120 0.421809 0.497165 0.078 Uiso 0.653(16) 1 calc R U P A 1
H8B H 0.203989 0.473593 0.505802 0.078 Uiso 0.653(16) 1 calc R U P A 1
C9 C 0.2645(12) 0.5040(10) 0.4764(3) 0.081(4) Uani 0.653(16) 1 d D U P A 1
H9A H 0.310757 0.485497 0.467675 0.097 Uiso 0.653(16) 1 calc R U P A 1
H9B H 0.276437 0.551180 0.479721 0.097 Uiso 0.653(16) 1 calc R U P A 1
C1B C 0.2906(17) 0.5317(16) 0.4919(4) 0.071(6) Uani 0.347(16) 1 d D U P A 2
H1B1 H 0.301911 0.579455 0.489595 0.085 Uiso 0.347(16) 1 calc R U P A 2
H1B2 H 0.318511 0.506822 0.479115 0.085 Uiso 0.347(16) 1 calc R U P A 2
C2B C 0.1999(18) 0.5198(18) 0.4896(3) 0.074(6) Uani 0.347(16) 1 d D U P A 2
H2B1 H 0.170255 0.559655 0.494885 0.089 Uiso 0.347(16) 1 calc R U P A 2
H2B2 H 0.183527 0.481896 0.499767 0.089 Uiso 0.347(16) 1 calc R U P A 2
Cl4 Cl -0.0134(6) 0.5821(9) 0.6253(3) 0.218(8) Uani 0.5 1 d D U P B 3
O10 O 0.0608(10) 0.5559(19) 0.6355(6) 0.244(15) Uani 0.5 1 d D U P B 3
O14 O -0.0566(18) 0.5266(16) 0.6122(6) 0.282(18) Uani 0.5 1 d D U P B 3
O11 O -0.0691(14) 0.6063(13) 0.6446(5) 0.209(14) Uani 0.5 1 d D U P B 3
O13 O -0.0032(16) 0.6376(16) 0.6072(6) 0.262(16) Uani 0.5 1 d D U P B 3

loop_
_atom_site_aniso_label
_atom_site_aniso_U_11
_atom_site_aniso_U_22
_atom_site_aniso_U_33
_atom_site_aniso_U_23
_atom_site_aniso_U_13
_atom_site_aniso_U_12
Pd1 0.0530(7) 0.0460(7) 0.0373(7) 0.000 0.000 0.0011(5)
C1 0.130(11) 0.064(7) 0.078(8) 0.023(6) 0.052(8) 0.009(7)
N1 0.053(5) 0.049(5) 0.063(6) -0.024(5) 0.010(5) 0.003(4)
Pd2 0.0509(7) 0.0471(7) 0.0361(7) 0.000 0.000 -0.0002(5)
C2 0.136(13) 0.085(10) 0.121(12) 0.032(9) 0.056(10) -0.021(9)
N2 0.060(5) 0.052(5) 0.045(5) 0.002(5) 0.010(4) 0.001(4)
C3 0.130(12) 0.046(6) 0.114(11) 0.020(7) 0.015(10) -0.010(8)
N3 0.058(5) 0.054(5) 0.035(4) 0.011(4) 0.006(5) 0.000(4)
Si04 0.0570(19) 0.056(2) 0.083(3) 0.0170(19) -0.001(2) 0.0155(16)
C4 0.077(7) 0.046(6) 0.072(7) 0.007(5) -0.018(6) 0.006(6)
N4 0.046(4) 0.045(4) 0.054(6) 0.005(4) 0.021(5) 0.000(3)
Si05 0.0429(15) 0.0493(18) 0.083(3) 0.0178(17) -0.0019(17) -0.0051(13)
C5 0.051(5) 0.054(6) 0.051(6) 0.003(5) -0.011(5) 0.005(5)
Si06 0.097(3) 0.087(3) 0.070(3) -0.031(2) -0.030(2) 0.031(2)
C6 0.113(11) 0.046(6) 0.160(15) -0.021(7) -0.010(10) -0.009(7)
Si07 0.075(3) 0.062(2) 0.076(3) 0.0111(16) -0.010(2) 0.0036(14)
C7 0.102(9) 0.071(8) 0.119(11) 0.039(8) 0.065(8) 0.018(6)
C10 0.108(11) 0.043(6) 0.190(17) 0.024(8) 0.033(11) -0.009(6)
C11 0.078(7) 0.082(8) 0.109(11) 0.022(7) 0.022(7) -0.001(6)
C13 0.035(4) 0.054(6) 0.081(7) -0.003(5) 0.007(5) 0.008(5)
C12 0.038(5) 0.043(5) 0.058(7) -0.007(5) 0.015(5) 0.007(5)
C14 0.117(11) 0.058(7) 0.126(12) -0.010(8) 0.047(10) 0.017(8)
C15 0.138(12) 0.066(8) 0.132(13) -0.033(8) 0.064(10) 0.016(9)
C16 0.086(8) 0.076(7) 0.079(9) -0.019(6) 0.033(7) 0.013(7)
C19 0.066(7) 0.062(7) 0.085(8) 0.028(6) -0.018(6) 0.005(6)
C18 0.072(7) 0.080(9) 0.083(9) 0.040(7) -0.019(6) 0.019(6)
C17 0.065(6) 0.083(8) 0.055(6) 0.032(6) 0.003(5) 0.008(6)
C20 0.042(5) 0.040(5) 0.053(6) 0.011(5) -0.011(4) -0.005(4)
C21 0.040(4) 0.047(5) 0.044(5) 0.008(4) -0.007(4) -0.024(4)
C22 0.046(6) 0.183(16) 0.106(11) 0.057(11) -0.011(6) -0.027(8)
C23 0.145(13) 0.043(6) 0.108(12) 0.017(7) -0.033(11) -0.009(7)
C24 0.066(6) 0.069(7) 0.066(7) 0.030(6) 0.007(6) 0.008(5)
C25 0.077(7) 0.045(6) 0.094(9) 0.024(6) -0.003(7) 0.005(5)
C26 0.051(6) 0.079(8) 0.157(16) 0.037(9) 0.010(7) 0.012(6)
C27 0.095(9) 0.072(8) 0.105(11) 0.024(8) -0.025(9) 0.014(7)
C28 0.058(5) 0.039(4) 0.049(6) 0.011(4) 0.007(4) -0.021(4)
C29 0.057(6) 0.039(6) 0.072(7) 0.007(5) 0.003(5) 0.003(5)
C30 0.043(5) 0.062(6) 0.080(7) 0.010(5) 0.010(5) -0.007(5)
C31 0.072(7) 0.080(9) 0.087(9) 0.045(7) 0.015(6) 0.003(6)
C32 0.071(6) 0.068(7) 0.065(7) 0.028(6) 0.023(6) 0.009(6)
Cl3 0.321(15) 0.101(5) 0.045(4) 0.000 0.000 0.013(6)
O6 0.200(16) 0.195(15) 0.180(15) -0.019(12) 0.070(13) -0.056(12)
O7 0.31(4) 0.24(3) 0.086(12) 0.000 0.000 -0.09(2)
O3 0.32(3) 0.146(18) 0.116(17) 0.053(14) 0.120(19) 0.02(2)
Cl2 0.327(16) 0.150(8) 0.041(4) 0.000 0.000 0.018(7)
O1 0.32(3) 0.121(15) 0.095(13) -0.006(11) -0.114(15) -0.058(15)
O8 0.26(2) 0.165(17) 0.055(10) 0.005(11) 0.047(13) -0.099(13)
O4 0.31(2) 0.196(16) 0.101(9) -0.032(9) 0.026(10) 0.016(15)
Cl1 0.0669(14) 0.0797(16) 0.0420(10) 0.000 0.000 0.004(3)
O5 0.30(3) 0.152(16) 0.040(6) 0.000 0.000 0.026(13)
O2 0.091(11) 0.138(14) 0.143(15) 0.042(13) -0.045(11) 0.029(11)
O9 0.253(17) 0.226(14) 0.198(15) -0.046(13) -0.089(14) -0.003(13)
C8 0.088(9) 0.040(6) 0.067(7) -0.014(5) -0.002(6) 0.003(6)
C9 0.082(9) 0.096(10) 0.065(8) 0.008(7) 0.000(7) 0.050(8)
C1B 0.091(11) 0.052(11) 0.070(11) 0.002(10) -0.005(10) 0.019(10)
C2B 0.078(11) 0.075(12) 0.069(10) 0.021(10) 0.029(9) 0.005(11)
Cl4 0.090(6) 0.286(19) 0.279(18) -0.137(15) 0.037(8) -0.014(8)
O10 0.070(12) 0.42(4) 0.24(3) -0.08(3) 0.031(15) -0.040(18)
O14 0.23(3) 0.38(4) 0.24(4) -0.15(3) -0.07(3) -0.05(3)
O11 0.16(2) 0.15(2) 0.31(3) -0.05(2) 0.13(2) -0.039(17)
O13 0.100(18) 0.38(4) 0.31(4) -0.04(3) 0.11(2) 0.00(2)

loop_
_atom_type_symbol
_atom_type_description
_atom_type_scat_dispersion_real
_atom_type_scat_dispersion_imag
_atom_type_scat_source
C C 0.0033 0.0016 'International Tables Vol C Tables 4.2.6.8 and 6.1.1.4'
H H 0.0000 0.0000 'International Tables Vol C Tables 4.2.6.8 and 6.1.1.4'
N N 0.0061 0.0033 'International Tables Vol C Tables 4.2.6.8 and 6.1.1.4'
O O 0.0106 0.0060 'International Tables Vol C Tables 4.2.6.8 and 6.1.1.4'
Si Si 0.0817 0.0704 'International Tables Vol C Tables 4.2.6.8 and 6.1.1.4'
Cl Cl 0.1484 0.1585 'International Tables Vol C Tables 4.2.6.8 and 6.1.1.4'
Pd Pd -0.9988 1.0072 'International Tables Vol C Tables 4.2.6.8 and 6.1.1.4'

loop_
_geom_angle_atom_site_label_1
_geom_angle_atom_site_label_2
_geom_angle_atom_site_label_3
_geom_angle
_geom_angle_site_symmetry_1
_geom_angle_site_symmetry_3
_geom_angle_publ_flag
N1 Pd1 N1 177.6(8) 14_565 . ?
N1 Pd1 N4 89.4(4) 14_565 14_565 ?
N1 Pd1 N4 90.5(4) . 14_565 ?
N1 Pd1 N4 90.5(4) 14_565 . ?
N1 Pd1 N4 89.4(4) . . ?
N4 Pd1 N4 175.8(7) 14_565 . ?
N2 C1 C2 125.9(16) . . ?
N2 C1 H1 117.0 . . ?
C2 C1 H1 117.0 . . ?
C12 N1 C16 121.1(10) . . ?
C12 N1 Pd1 120.4(8) . . ?
C16 N1 Pd1 118.3(10) . . ?
N2 Pd2 N2 179.9(7) 14_565 . ?
N2 Pd2 N3 90.1(3) 14_565 14_565 ?
N2 Pd2 N3 89.9(4) . 14_565 ?
N2 Pd2 N3 89.9(4) 14_565 . ?
N2 Pd2 N3 90.1(3) . . ?
N3 Pd2 N3 178.4(6) 14_565 . ?
C3 C2 C1 115.6(16) . . ?
C3 C2 H2 122.2 . . ?
C1 C2 H2 122.2 . . ?
C1 N2 C5 117.7(11) . . ?
C1 N2 Pd2 123.6(10) . . ?
C5 N2 Pd2 118.6(9) . . ?
C2 C3 C4 122.6(14) . . ?
C2 C3 H3 118.7 . . ?
C4 C3 H3 118.7 . . ?
C17 N3 C21 115.9(10) . . ?
C17 N3 Pd2 124.1(8) . . ?
C21 N3 Pd2 119.8(8) . . ?
C27 Si04 C29 109.7(7) . . ?
C27 Si04 C26 108.0(7) . . ?
C29 Si04 C26 112.2(7) . . ?
C27 Si04 C25 111.1(8) . . ?
C29 Si04 C25 109.7(6) . . ?
C26 Si04 C25 106.2(8) . . ?
C5 C4 C3 116.2(14) . . ?
C5 C4 Si06 116.1(11) . . ?
C3 C4 Si06 127.7(11) . . ?
C28 N4 C32 121.5(10) . . ?
C28 N4 Pd1 119.2(8) . . ?
C32 N4 Pd1 119.3(9) . . ?
C24 Si05 C22 109.9(8) . . ?
C24 Si05 C23 109.9(7) . . ?
C22 Si05 C23 116.5(9) . . ?
C24 Si05 C20 108.6(6) . . ?
C22 Si05 C20 105.4(6) . . ?
C23 Si05 C20 106.1(8) . . ?
N2 C5 C4 121.6(13) . . ?
N2 C5 H5 119.2 . . ?
C4 C5 H5 119.2 . . ?
C7 Si06 C6 110.5(7) . . ?
C7 Si06 C8 126.5(8) . . ?
C6 Si06 C8 95.5(7) . . ?
C7 Si06 C4 105.9(7) . . ?
C6 Si06 C4 107.9(8) . . ?
C8 Si06 C4 109.2(7) . . ?
C7 Si06 C1B 87.1(12) . . ?
C6 Si06 C1B 131.3(12) . . ?
C4 Si06 C1B 110.0(11) . . ?
Si06 C6 H6A 109.5 . . ?
Si06 C6 H6B 109.5 . . ?
H6A C6 H6B 109.5 . . ?
Si06 C6 H6C 109.5 . . ?
H6A C6 H6C 109.5 . . ?
H6B C6 H6C 109.5 . . ?
C13 Si07 C11 108.6(6) . . ?
C13 Si07 C10 113.1(9) . . ?
C11 Si07 C10 114.3(8) . . ?
C13 Si07 C9 93.3(7) . . ?
C11 Si07 C9 112.7(8) . . ?
C10 Si07 C9 112.9(9) . . ?
C13 Si07 C2B 120.6(11) . . ?
C11 Si07 C2B 74.3(12) . . ?
C10 Si07 C2B 118.8(13) . . ?
Si06 C7 H7A 109.5 . . ?
Si06 C7 H7B 109.5 . . ?
H7A C7 H7B 109.5 . . ?
Si06 C7 H7C 109.5 . . ?
H7A C7 H7C 109.5 . . ?
H7B C7 H7C 109.5 . . ?
Si07 C10 H10A 120.0 . . ?
Si07 C10 H10B 120.0 . . ?
H10A C10 H10B 120.0 . . ?
Si07 C11 H11A 109.5 . . ?
Si07 C11 H11B 109.5 . . ?
H11A C11 H11B 109.5 . . ?
Si07 C11 H11C 109.5 . . ?
H11A C11 H11C 109.5 . . ?
H11B C11 H11C 109.5 . . ?
C14 C13 C12 114.0(12) . . ?
C14 C13 Si07 122.6(11) . . ?
C12 C13 Si07 123.3(9) . . ?
N1 C12 C13 126.2(10) . . ?
N1 C12 H12 116.9 . . ?
C13 C12 H12 116.9 . . ?
C15 C14 C13 119.6(14) . . ?
C15 C14 H14 120.2 . . ?
C13 C14 H14 120.2 . . ?
C14 C15 C16 123.7(15) . . ?
C14 C15 H15 118.2 . . ?
C16 C15 H15 118.2 . . ?
N1 C16 C15 114.7(15) . . ?
N1 C16 H16 122.6 . . ?
C15 C16 H16 122.6 . . ?
C18 C19 C20 121.8(13) . . ?
C18 C19 H19 119.1 . . ?
C20 C19 H19 119.1 . . ?
C19 C18 C17 119.1(13) . . ?
C19 C18 H18 120.5 . . ?
C17 C18 H18 120.5 . . ?
N3 C17 C18 121.3(12) . . ?
N3 C17 H17 119.4 . . ?
C18 C17 H17 119.4 . . ?
C21 C20 C19 117.4(12) . . ?
C21 C20 Si05 119.0(9) . . ?
C19 C20 Si05 123.5(9) . . ?
C20 C21 N3 122.2(11) . . ?
C20 C21 H21 118.9 . . ?
N3 C21 H21 118.9 . . ?
Si05 C22 H22A 109.5 . . ?
Si05 C22 H22B 109.5 . . ?
H22A C22 H22B 109.5 . . ?
Si05 C22 H22C 109.5 . . ?
H22A C22 H22C 109.5 . . ?
H22B C22 H22C 109.5 . . ?
Si05 C23 H23A 109.5 . . ?
Si05 C23 H23B 109.5 . . ?
H23A C23 H23B 109.5 . . ?
Si05 C23 H23C 109.5 . . ?
H23A C23 H23C 109.5 . . ?
H23B C23 H23C 109.5 . . ?
C25 C24 Si05 116.8(7) . . ?
C25 C24 H24A 108.1 . . ?
Si05 C24 H24A 108.1 . . ?
C25 C24 H24B 108.1 . . ?
Si05 C24 H24B 108.1 . . ?
H24A C24 H24B 107.3 . . ?
C24 C25 Si04 113.8(8) . . ?
C24 C25 H25A 108.8 . . ?
Si04 C25 H25A 108.8 . . ?
C24 C25 H25B 108.8 . . ?
Si04 C25 H25B 108.8 . . ?
H25A C25 H25B 107.7 . . ?
Si04 C26 H26A 109.5 . . ?
Si04 C26 H26B 109.5 . . ?
H26A C26 H26B 109.5 . . ?
Si04 C26 H26C 109.5 . . ?
H26A C26 H26C 109.5 . . ?
H26B C26 H26C 109.5 . . ?
Si04 C27 H27A 109.5 . . ?
Si04 C27 H27B 109.5 . . ?
H27A C27 H27B 109.5 . . ?
Si04 C27 H27C 109.5 . . ?
H27A C27 H27C 109.5 . . ?
H27B C27 H27C 109.5 . . ?
N4 C28 C29 126.1(10) . . ?
N4 C28 H28 117.0 . . ?
C29 C28 H28 117.0 . . ?
C30 C29 C28 113.2(12) . . ?
C30 C29 Si04 123.9(9) . . ?
C28 C29 Si04 122.9(10) . . ?
C29 C30 C31 118.7(11) . . ?
C29 C30 H30 120.7 . . ?
C31 C30 H30 120.7 . . ?
C32 C31 C30 119.1(12) . . ?
C32 C31 H31 120.4 . . ?
C30 C31 H31 120.4 . . ?
N4 C32 C31 120.2(12) . . ?
N4 C32 H32 119.9 . . ?
C31 C32 H32 119.9 . . ?
O6 Cl3 O6 120(2) 14_565 . ?
O6 Cl3 O7 119.8(10) 14_565 . ?
O6 Cl3 O7 119.8(10) . . ?
O6 Cl3 O3 83.0(14) 14_565 14_565 ?
O6 Cl3 O3 78.0(15) . 14_565 ?
O7 Cl3 O3 109.5(12) . 14_565 ?
O6 Cl3 O3 78.0(15) 14_565 . ?
O6 Cl3 O3 83.0(14) . . ?
O7 Cl3 O3 109.5(12) . . ?
O3 Cl3 O3 141(2) 14_565 . ?
O4 Cl2 O4 57.4(14) . 14_565 ?
O4 Cl2 O1 97.9(14) . . ?
O4 Cl2 O1 154.5(14) 14_565 . ?
O4 Cl2 O1 154.5(14) . 14_565 ?
O4 Cl2 O1 97.9(14) 14_565 14_565 ?
O1 Cl2 O1 107(2) . 14_565 ?
O4 Cl2 O8 88.1(12) . 14_565 ?
O4 Cl2 O8 101.5(12) 14_565 14_565 ?
O1 Cl2 O8 68.7(11) . 14_565 ?
O1 Cl2 O8 104.5(10) 14_565 14_565 ?
O4 Cl2 O8 101.5(12) . . ?
O4 Cl2 O8 88.1(12) 14_565 . ?
O1 Cl2 O8 104.5(10) . . ?
O1 Cl2 O8 68.7(11) 14_565 . ?
O8 Cl2 O8 169.2(16) 14_565 . ?
Cl2 O1 O8 57.7(8) . 14_565 ?
Cl2 O8 O1 53.6(8) . 14_565 ?
O4 O4 Cl2 61.3(7) 14_565 . ?
O5 Cl1 O2 111.9(9) . . ?
O5 Cl1 O2 111.9(9) . 14_565 ?
O2 Cl1 O2 136.3(18) . 14_565 ?
O5 Cl1 O9 108.8(9) . . ?
O2 Cl1 O9 98.7(8) . . ?
O2 Cl1 O9 66.9(11) 14_565 . ?
O5 Cl1 O9 108.8(9) . 14_565 ?
O2 Cl1 O9 66.9(11) . 14_565 ?
O2 Cl1 O9 98.7(8) 14_565 14_565 ?
O9 Cl1 O9 142.3(17) . 14_565 ?
Cl1 O2 O9 59.1(7) . 14_565 ?
Cl1 O9 O2 54.0(8) . 14_565 ?
C9 C8 Si06 112.9(12) . . ?
C9 C8 H8A 109.0 . . ?
Si06 C8 H8A 109.0 . . ?
C9 C8 H8B 109.0 . . ?
Si06 C8 H8B 109.0 . . ?
H8A C8 H8B 107.8 . . ?
C8 C9 Si07 118.4(14) . . ?
C8 C9 H9A 107.7 . . ?
Si07 C9 H9A 107.7 . . ?
C8 C9 H9B 107.7 . . ?
Si07 C9 H9B 107.7 . . ?
H9A C9 H9B 107.1 . . ?
C2B C1B Si06 112.0(16) . . ?
C2B C1B H1B1 109.2 . . ?
Si06 C1B H1B1 109.2 . . ?
C2B C1B H1B2 109.2 . . ?
Si06 C1B H1B2 109.2 . . ?
H1B1 C1B H1B2 107.9 . . ?
C1B C2B Si07 107.5(13) . . ?
C1B C2B H2B1 110.2 . . ?
Si07 C2B H2B1 110.2 . . ?
C1B C2B H2B2 110.2 . . ?
Si07 C2B H2B2 110.2 . . ?
H2B1 C2B H2B2 108.5 . . ?
O10 Cl4 O11 111.7(12) . . ?
O10 Cl4 O13 115.2(19) . . ?
O11 Cl4 O13 107.8(11) . . ?
O10 Cl4 O14 109.0(12) . . ?
O11 Cl4 O14 106.5(10) . . ?
O13 Cl4 O14 106.2(12) . . ?

loop_
_geom_bond_atom_site_label_1
_geom_bond_atom_site_label_2
_geom_bond_distance
_geom_bond_site_symmetry_2
_geom_bond_publ_flag
Pd1 N1 2.010(10) 14_565 ?
Pd1 N1 2.010(10) . ?
Pd1 N4 2.016(9) 14_565 ?
Pd1 N4 2.016(9) . ?
C1 N2 1.294(17) . ?
C1 C2 1.35(2) . ?
C1 H1 0.9500 . ?
N1 C12 1.317(17) . ?
N1 C16 1.386(17) . ?
Pd2 N2 2.048(10) 14_565 ?
Pd2 N2 2.048(10) . ?
Pd2 N3 2.050(9) 14_565 ?
Pd2 N3 2.050(9) . ?
C2 C3 1.32(3) . ?
C2 H2 0.9500 . ?
N2 C5 1.332(17) . ?
C3 C4 1.39(2) . ?
C3 H3 0.9500 . ?
N3 C17 1.320(15) . ?
N3 C21 1.387(13) . ?
Si04 C27 1.787(17) . ?
Si04 C29 1.814(15) . ?
Si04 C26 1.850(13) . ?
Si04 C25 1.883(18) . ?
C4 C5 1.371(18) . ?
C4 Si06 1.947(17) . ?
N4 C28 1.271(15) . ?
N4 C32 1.365(14) . ?
Si05 C24 1.852(16) . ?
Si05 C22 1.874(14) . ?
Si05 C23 1.935(16) . ?
Si05 C20 1.948(13) . ?
C5 H5 0.9500 . ?
Si06 C7 1.832(15) . ?
Si06 C6 1.874(16) . ?
Si06 C8 1.914(11) . ?
Si06 C1B 1.947(13) . ?
C6 H6A 0.9800 . ?
C6 H6B 0.9800 . ?
C6 H6C 0.9800 . ?
Si07 C13 1.783(14) . ?
Si07 C11 1.796(15) . ?
Si07 C10 1.804(16) . ?
Si07 C9 1.86(2) . ?
Si07 C2B 1.954(14) . ?
C7 H7A 0.9800 . ?
C7 H7B 0.9800 . ?
C7 H7C 0.9800 . ?
C10 H10A 0.9500 . ?
C10 H10B 0.9500 . ?
C11 H11A 0.9800 . ?
C11 H11B 0.9800 . ?
C11 H11C 0.9800 . ?
C13 C14 1.39(2) . ?
C13 C12 1.420(16) . ?
C12 H12 0.9500 . ?
C14 C15 1.39(3) . ?
C14 H14 0.9500 . ?
C15 C16 1.42(2) . ?
C15 H15 0.9500 . ?
C16 H16 0.9500 . ?
C19 C18 1.22(2) . ?
C19 C20 1.392(18) . ?
C19 H19 0.9500 . ?
C18 C17 1.374(18) . ?
C18 H18 0.9500 . ?
C17 H17 0.9500 . ?
C20 C21 1.287(14) . ?
C21 H21 0.9500 . ?
C22 H22A 0.9800 . ?
C22 H22B 0.9800 . ?
C22 H22C 0.9800 . ?
C23 H23A 0.9800 . ?
C23 H23B 0.9800 . ?
C23 H23C 0.9800 . ?
C24 C25 1.514(12) . ?
C24 H24A 0.9900 . ?
C24 H24B 0.9900 . ?
C25 H25A 0.9900 . ?
C25 H25B 0.9900 . ?
C26 H26A 0.9800 . ?
C26 H26B 0.9800 . ?
C26 H26C 0.9800 . ?
C27 H27A 0.9800 . ?
C27 H27B 0.9800 . ?
C27 H27C 0.9800 . ?
C28 C29 1.497(16) . ?
C28 H28 0.9500 . ?
C29 C30 1.41(2) . ?
C30 C31 1.50(2) . ?
C30 H30 0.9500 . ?
C31 C32 1.386(18) . ?
C31 H31 0.9500 . ?
C32 H32 0.9500 . ?
Cl3 O6 1.440(12) 14_565 ?
Cl3 O6 1.440(12) . ?
Cl3 O7 1.459(13) . ?
Cl3 O3 1.565(14) 14_565 ?
Cl3 O3 1.565(14) . ?
Cl2 O4 1.473(12) . ?
Cl2 O4 1.473(12) 14_565 ?
Cl2 O1 1.480(12) . ?
Cl2 O1 1.480(12) 14_565 ?
Cl2 O8 1.554(13) 14_565 ?
Cl2 O8 1.554(13) . ?
O1 O8 1.71(3) 14_565 ?
O4 O4 1.41(4) 14_565 ?
Cl1 O5 1.310(14) . ?
Cl1 O2 1.522(10) . ?
Cl1 O2 1.522(10) 14_565 ?
Cl1 O9 1.614(16) . ?
Cl1 O9 1.614(16) 14_565 ?
O2 O9 1.73(3) 14_565 ?
C8 C9 1.469(13) . ?
C8 H8A 0.9900 . ?
C8 H8B 0.9900 . ?
C9 H9A 0.9900 . ?
C9 H9B 0.9900 . ?
C1B C2B 1.550(14) . ?
C1B H1B1 0.9900 . ?
C1B H1B2 0.9900 . ?
C2B H2B1 0.9900 . ?
C2B H2B2 0.9900 . ?
Cl4 O10 1.469(14) . ?
Cl4 O11 1.505(11) . ?
Cl4 O13 1.515(14) . ?
Cl4 O14 1.522(12) . ?

loop_
_geom_torsion_atom_site_label_1
_geom_torsion_atom_site_label_2
_geom_torsion_atom_site_label_3
_geom_torsion_atom_site_label_4
_geom_torsion
_geom_torsion_site_symmetry_1
_geom_torsion_site_symmetry_2
_geom_torsion_site_symmetry_3
_geom_torsion_site_symmetry_4
_geom_torsion_publ_flag
N2 C1 C2 C3 4(3) . . . . ?
C2 C1 N2 C5 2(3) . . . . ?
C2 C1 N2 Pd2 178.0(16) . . . . ?
C1 C2 C3 C4 -7(3) . . . . ?
C2 C3 C4 C5 4(3) . . . . ?
C2 C3 C4 Si06 -177.4(17) . . . . ?
C1 N2 C5 C4 -6(2) . . . . ?
Pd2 N2 C5 C4 178.1(9) . . . . ?
C3 C4 C5 N2 3(2) . . . . ?
Si06 C4 C5 N2 -176.0(9) . . . . ?
C11 Si07 C13 C14 -159.9(16) . . . . ?
C10 Si07 C13 C14 -31.9(18) . . . . ?
C9 Si07 C13 C14 84.7(17) . . . . ?
C2B Si07 C13 C14 118(2) . . . . ?
C11 Si07 C13 C12 25.1(14) . . . . ?
C10 Si07 C13 C12 153.2(12) . . . . ?
C9 Si07 C13 C12 -90.2(12) . . . . ?
C2B Si07 C13 C12 -57.3(17) . . . . ?
C16 N1 C12 C13 3(2) . . . . ?
Pd1 N1 C12 C13 177.9(10) . . . . ?
C14 C13 C12 N1 3(2) . . . . ?
Si07 C13 C12 N1 178.7(11) . . . . ?
C12 C13 C14 C15 -9(3) . . . . ?
Si07 C13 C14 C15 175.3(15) . . . . ?
C13 C14 C15 C16 10(3) . . . . ?
C12 N1 C16 C15 -3(2) . . . . ?
Pd1 N1 C16 C15 -178.0(12) . . . . ?
C14 C15 C16 N1 -3(3) . . . . ?
C20 C19 C18 C17 -19(3) . . . . ?
C21 N3 C17 C18 -3(2) . . . . ?
Pd2 N3 C17 C18 172.6(12) . . . . ?
C19 C18 C17 N3 15(3) . . . . ?
C18 C19 C20 C21 11(2) . . . . ?
C18 C19 C20 Si05 -172.0(15) . . . . ?
C19 C20 C21 N3 1(2) . . . . ?
Si05 C20 C21 N3 -175.8(9) . . . . ?
C17 N3 C21 C20 -4.9(18) . . . . ?
Pd2 N3 C21 C20 179.6(10) . . . . ?
C22 Si05 C24 C25 65.0(12) . . . . ?
C23 Si05 C24 C25 -165.5(11) . . . . ?
C20 Si05 C24 C25 -49.8(12) . . . . ?
Si05 C24 C25 Si04 -136.6(5) . . . . ?
C27 Si04 C25 C24 -173.0(10) . . . . ?
C29 Si04 C25 C24 -51.6(12) . . . . ?
C26 Si04 C25 C24 69.8(11) . . . . ?
C32 N4 C28 C29 -1(2) . . . . ?
Pd1 N4 C28 C29 -179.7(10) . . . . ?
N4 C28 C29 C30 4(2) . . . . ?
N4 C28 C29 Si04 -177.7(10) . . . . ?
C27 Si04 C29 C30 -120.5(15) . . . . ?
C26 Si04 C29 C30 -0.5(17) . . . . ?
C25 Si04 C29 C30 117.3(14) . . . . ?
C27 Si04 C29 C28 61.7(14) . . . . ?
C26 Si04 C29 C28 -178.3(12) . . . . ?
C25 Si04 C29 C28 -60.5(14) . . . . ?
C28 C29 C30 C31 -10(2) . . . . ?
Si04 C29 C30 C31 171.9(13) . . . . ?
C29 C30 C31 C32 13(2) . . . . ?
C28 N4 C32 C31 4(2) . . . . ?
Pd1 N4 C32 C31 -177.4(12) . . . . ?
C30 C31 C32 N4 -10(2) . . . . ?
O4 Cl2 O1 O8 84.8(13) . . . 14_565 ?
O4 Cl2 O1 O8 71(4) 14_565 . . 14_565 ?
O1 Cl2 O1 O8 -99.3(12) 14_565 . . 14_565 ?
O8 Cl2 O1 O8 -171.1(13) . . . 14_565 ?
O4 Cl2 O8 O1 -155.4(16) . . . 14_565 ?
O4 Cl2 O8 O1 -99.3(15) 14_565 . . 14_565 ?
O1 Cl2 O8 O1 103(3) . . . 14_565 ?
O8 Cl2 O8 O1 52.9(14) 14_565 . . 14_565 ?
O1 Cl2 O4 O4 -173(2) . . . 14_565 ?
O1 Cl2 O4 O4 16(5) 14_565 . . 14_565 ?
O8 Cl2 O4 O4 -105.0(19) 14_565 . . 14_565 ?
O8 Cl2 O4 O4 80(2) . . . 14_565 ?
O5 Cl1 O2 O9 -102.0(9) . . . 14_565 ?
O2 Cl1 O2 O9 78.0(9) 14_565 . . 14_565 ?
O9 Cl1 O2 O9 143.6(18) . . . 14_565 ?
O5 Cl1 O9 O2 106.4(11) . . . 14_565 ?
O2 Cl1 O9 O2 -136.8(18) . . . 14_565 ?
O9 Cl1 O9 O2 -73.6(11) 14_565 . . 14_565 ?
Si06 C8 C9 Si07 -157.1(11) . . . . ?
C13 Si07 C9 C8 -176.5(12) . . . . ?
C11 Si07 C9 C8 71.7(14) . . . . ?
C10 Si07 C9 C8 -59.6(15) . . . . ?
Si06 C1B C2B Si07 -148.8(15) . . . . ?
